data_7219983
loop_
_publ_author_name
'Dey, Dhananjay'
'Chopra, Deepak'

_publ_section_title
;
 N--H&#x22EF;\p induced configurational isomerism and the role of
 temperature in the Z to E isomerization of
 2-fluoro-N&#x2032;-(3-fluorophenyl)benzimidamide
;
_journal_issue 28
_journal_name_full CrystEngComm
_journal_page_first 5288
_journal_paper_doi 10.1039/C5CE00124B
_journal_volume 17
_journal_year 2015
_chemical_formula_sum 'C13 H10 F2 N2'
_chemical_formula_weight 232.23
_space_group_IT_number 14
_symmetry_cell_setting monoclinic
_symmetry_Int_Tables_number 14
_symmetry_space_group_name_Hall '-P 2ybc'
_symmetry_space_group_name_H-M 'P 1 21/c 1'
_atom_sites_solution_hydrogens geom
_atom_sites_solution_primary direct
_atom_sites_solution_secondary difmap
_audit_creation_method SHELXL-97
_audit_update_record
;
2014-07-28 deposited with the CCDC.
2015-03-24 downloaded from the CCDC.
;
_cell_angle_alpha 90.00
_cell_angle_beta 117.017(5)
_cell_angle_gamma 90.00
_cell_formula_units_Z 4
_cell_length_a 12.7028(17)
_cell_length_b 8.3775(8)
_cell_length_c 11.5509(12)
_cell_measurement_temperature 100(2)
_cell_measurement_theta_max 30.07
_cell_measurement_theta_min 3.03
_cell_volume 1095.1(2)
_computing_structure_refinement 'SHELXL-97 (Sheldrick, 1997)'
_computing_structure_solution 'SHELXS-97 (Sheldrick, 1990)'
_diffrn_ambient_temperature 100(2)
_diffrn_measured_fraction_theta_full 1.000
_diffrn_measured_fraction_theta_max 1.000
_diffrn_radiation_monochromator graphite
_diffrn_radiation_source 'fine-focus sealed tube'
_diffrn_radiation_type MoK\a
_diffrn_radiation_wavelength 0.71073
_diffrn_reflns_av_R_equivalents 0.0617
_diffrn_reflns_av_sigmaI/netI 0.0302
_diffrn_reflns_limit_h_max 17
_diffrn_reflns_limit_h_min -17
_diffrn_reflns_limit_k_max 11
_diffrn_reflns_limit_k_min -11
_diffrn_reflns_limit_l_max 16
_diffrn_reflns_limit_l_min -16
_diffrn_reflns_number 29721
_diffrn_reflns_theta_full 29.57
_diffrn_reflns_theta_max 29.57
_diffrn_reflns_theta_min 3.03
_exptl_absorpt_coefficient_mu 0.109
_exptl_absorpt_correction_T_max 0.9849
_exptl_absorpt_correction_T_min 0.9660
_exptl_absorpt_correction_type multi-scan
_exptl_absorpt_process_details SADABS
_exptl_crystal_density_diffrn 1.409
_exptl_crystal_density_method 'not measured'
_exptl_crystal_F_000 480
_exptl_crystal_size_max 0.32
_exptl_crystal_size_mid 0.31
_exptl_crystal_size_min 0.14
_refine_diff_density_max 0.383
_refine_diff_density_min -0.429
_refine_diff_density_rms 0.060
_refine_ls_extinction_method none
_refine_ls_goodness_of_fit_ref 1.026
_refine_ls_hydrogen_treatment constr
_refine_ls_matrix_type full
_refine_ls_number_parameters 162
_refine_ls_number_reflns 3065
_refine_ls_number_restraints 0
_refine_ls_restrained_S_all 1.026
_refine_ls_R_factor_all 0.0685
_refine_ls_R_factor_gt 0.0503
_refine_ls_shift/su_max 0.001
_refine_ls_shift/su_mean 0.000
_refine_ls_structure_factor_coef Fsqd
_refine_ls_weighting_details 'calc w=1/[\s^2^(Fo^2^)+(0.0679P)^2^+0.6568P] where P=(Fo^2^+2Fc^2^)/3'
_refine_ls_weighting_scheme calc
_refine_ls_wR_factor_gt 0.1263
_refine_ls_wR_factor_ref 0.1379
_reflns_number_gt 2378
_reflns_number_total 3065
_reflns_threshold_expression >2sigma(I)
_cod_data_source_file c5ce00124b2.cif
_cod_data_source_block DE1
_cod_depositor_comments
;
The following automatic conversions were performed:

'_symmetry_cell_setting' value 'Monoclinic' changed to 'monoclinic'
according to
/usr/data/users/saulius/crontab/automatic-downloads/rss-feeds/RSC/lib/dictionaries/cif_core.dic
dictionary named 'cif_core.dic' version 2.4.2 from 2011-04-26.

Automatic conversion script
Id: cif_fix_values 3105 2015-03-04 15:46:00Z robertas 

 Adding full bibliography for 7219982--7219984.cif.

The following automatic conversions were performed:

data name '_iucr_refine_instruction_details' was replaced with
'_iucr_refine_instructions_details' as specified in the replacement
file 'data/replacement-values/replacement_tags.lst'.

Automatic conversion script
Id: cif_correct_tags 9268 2022-04-12 08:56:07Z antanas 
;
_cod_original_sg_symbol_H-M 'P 21/c'
_cod_database_code 7219983

loop_
_symmetry_equiv_pos_as_xyz
'x, y, z'
'-x, y+1/2, -z+1/2'
'-x, -y, -z'
'x, -y-1/2, z-1/2'

loop_
_atom_site_label
_atom_site_type_symbol
_atom_site_fract_x
_atom_site_fract_y
_atom_site_fract_z
_atom_site_U_iso_or_equiv
_atom_site_adp_type
_atom_site_occupancy
_atom_site_symmetry_multiplicity
_atom_site_calc_flag
_atom_site_refinement_flags
_atom_site_disorder_assembly
_atom_site_disorder_group
F1A F 0.72813(15) 0.2259(2) 0.66086(17) 0.0259(3) Uani 0.5226(18) 1 d P A 1
C1A C 0.86428(11) 0.22971(16) 0.57940(12) 0.0155(3) Uani 0.5226(18) 1 d P A 1
C2A C 0.76671(12) 0.29305(17) 0.58741(13) 0.0184(3) Uani 0.5226(18) 1 d P A 1
C3A C 0.70754(12) 0.42641(17) 0.51631(14) 0.0213(3) Uani 0.5226(18) 1 d P A 1
H3A H 0.6410 0.4677 0.5232 0.026 Uiso 0.5226(18) 1 calc PR A 1
C4A C 0.74703(13) 0.49861(17) 0.43493(14) 0.0227(3) Uani 0.5226(18) 1 d P A 1
H4A H 0.7073 0.5901 0.3860 0.027 Uiso 0.5226(18) 1 calc PR A 1
C5A C 0.84407(14) 0.43819(17) 0.42468(14) 0.0224(3) Uani 0.5226(18) 1 d P A 1
H5A H 0.8708 0.4874 0.3687 0.027 Uiso 0.5226(18) 1 calc PR A 1
C6A C 0.90184(13) 0.30453(17) 0.49734(13) 0.0198(3) Uani 0.5226(18) 1 d P A 1
H6A H 0.9686 0.2635 0.4907 0.024 Uiso 0.5226(18) 1 calc PR A 1
F1B F 0.98646(17) 0.2393(2) 0.48083(19) 0.0259(3) Uani 0.4774(18) 1 d P A 2
C1B C 0.86428(11) 0.22971(16) 0.57940(12) 0.0155(3) Uani 0.4774(18) 1 d P A 2
C2B C 0.90184(13) 0.30453(17) 0.49734(13) 0.0198(3) Uani 0.4774(18) 1 d P A 2
C3B C 0.84407(14) 0.43819(17) 0.42468(14) 0.0224(3) Uani 0.4774(18) 1 d P A 2
H3B H 0.8708 0.4874 0.3687 0.027 Uiso 0.4774(18) 1 calc PR A 2
C4B C 0.74703(13) 0.49861(17) 0.43493(14) 0.0227(3) Uani 0.4774(18) 1 d P A 2
H4B H 0.7073 0.5901 0.3860 0.027 Uiso 0.4774(18) 1 calc PR A 2
C5B C 0.70754(12) 0.42641(17) 0.51631(14) 0.0213(3) Uani 0.4774(18) 1 d P A 2
H5B H 0.6410 0.4677 0.5232 0.026 Uiso 0.4774(18) 1 calc PR A 2
C6B C 0.76671(12) 0.29305(17) 0.58741(13) 0.0184(3) Uani 0.4774(18) 1 d P A 2
H6B H 0.7397 0.2437 0.6431 0.022 Uiso 0.4774(18) 1 calc PR A 2
F2A F 0.58317(10) -0.04573(14) 0.19539(10) 0.0310(3) Uani 0.893(2) 1 d P B 1
C7A C 0.76403(12) -0.08211(16) 0.54231(13) 0.0175(3) Uani 0.893(2) 1 d P B 1
C8A C 0.68114(13) -0.15008(17) 0.57532(14) 0.0217(3) Uani 0.893(2) 1 d P B 1
H8A H 0.7032 -0.1758 0.6635 0.026 Uiso 0.893(2) 1 calc PR B 1
C9A C 0.56668(13) -0.18063(19) 0.48100(16) 0.0262(3) Uani 0.893(2) 1 d P B 1
H9A H 0.5112 -0.2259 0.5056 0.031 Uiso 0.893(2) 1 calc PR B 1
C10A C 0.53224(13) -0.14597(19) 0.35130(16) 0.0271(3) Uani 0.893(2) 1 d P B 1
H10A H 0.4540 -0.1660 0.2862 0.033 Uiso 0.893(2) 1 calc PR B 1
C11A C 0.61589(14) -0.08166(18) 0.32104(14) 0.0245(3) Uani 0.893(2) 1 d P B 1
C12A C 0.73185(13) -0.05004(17) 0.41174(14) 0.0208(3) Uani 0.893(2) 1 d P B 1
H12A H 0.7873 -0.0080 0.3858 0.025 Uiso 0.893(2) 1 calc PR B 1
F2B F 0.4893(8) -0.2276(12) 0.4903(8) 0.0310(3) Uani 0.107(2) 1 d P B 2
C7B C 0.76403(12) -0.08211(16) 0.54231(13) 0.0175(3) Uani 0.107(2) 1 d P B 2
C8B C 0.73185(13) -0.05004(17) 0.41174(14) 0.0208(3) Uani 0.107(2) 1 d P B 2
H8B H 0.7873 -0.0080 0.3858 0.025 Uiso 0.107(2) 1 calc PR B 2
C9B C 0.61589(14) -0.08166(18) 0.32104(14) 0.0245(3) Uani 0.107(2) 1 d P B 2
H9B H 0.5932 -0.0571 0.2326 0.029 Uiso 0.107(2) 1 calc PR B 2
C10B C 0.53224(13) -0.14597(19) 0.35130(16) 0.0271(3) Uani 0.107(2) 1 d P B 2
H10B H 0.4540 -0.1660 0.2862 0.033 Uiso 0.107(2) 1 calc PR B 2
C11B C 0.56668(13) -0.18063(19) 0.48100(16) 0.0262(3) Uani 0.107(2) 1 d P B 2
C12B C 0.68114(13) -0.15008(17) 0.57532(14) 0.0217(3) Uani 0.107(2) 1 d P B 2
H12B H 0.7032 -0.1758 0.6635 0.026 Uiso 0.107(2) 1 calc PR B 2
N1 N 0.87961(10) -0.05494(14) 0.64295(11) 0.0186(3) Uani 1 1 d . . .
N2 N 1.03956(10) 0.11202(15) 0.74606(12) 0.0221(3) Uani 1 1 d . . .
H2A H 1.0822 0.0338 0.7963 0.026 Uiso 1 1 calc R B .
H2B H 1.0704 0.2079 0.7541 0.026 Uiso 1 1 calc R . .
C13 C 0.92669(11) 0.08486(16) 0.65644(12) 0.0158(3) Uani 1 1 d . A .

loop_
_atom_site_aniso_label
_atom_site_aniso_U_11
_atom_site_aniso_U_22
_atom_site_aniso_U_33
_atom_site_aniso_U_23
_atom_site_aniso_U_13
_atom_site_aniso_U_12
F1A 0.0299(7) 0.0238(6) 0.0324(7) 0.0070(5) 0.0216(6) 0.0061(5)
C1A 0.0163(6) 0.0116(6) 0.0136(6) -0.0010(4) 0.0024(5) -0.0011(5)
C2A 0.0168(6) 0.0146(6) 0.0203(6) -0.0001(5) 0.0053(5) -0.0015(5)
C3A 0.0170(6) 0.0156(7) 0.0252(7) -0.0021(5) 0.0044(5) 0.0012(5)
C4A 0.0252(7) 0.0129(6) 0.0192(6) 0.0015(5) 0.0006(5) 0.0013(5)
C5A 0.0317(8) 0.0167(7) 0.0161(6) 0.0021(5) 0.0086(6) -0.0016(6)
C6A 0.0245(7) 0.0161(6) 0.0182(6) -0.0012(5) 0.0091(5) 0.0005(5)
F1B 0.0299(7) 0.0238(6) 0.0324(7) 0.0070(5) 0.0216(6) 0.0061(5)
C1B 0.0163(6) 0.0116(6) 0.0136(6) -0.0010(4) 0.0024(5) -0.0011(5)
C2B 0.0245(7) 0.0161(6) 0.0182(6) -0.0012(5) 0.0091(5) 0.0005(5)
C3B 0.0317(8) 0.0167(7) 0.0161(6) 0.0021(5) 0.0086(6) -0.0016(6)
C4B 0.0252(7) 0.0129(6) 0.0192(6) 0.0015(5) 0.0006(5) 0.0013(5)
C5B 0.0170(6) 0.0156(7) 0.0252(7) -0.0021(5) 0.0044(5) 0.0012(5)
C6B 0.0168(6) 0.0146(6) 0.0203(6) -0.0001(5) 0.0053(5) -0.0015(5)
F2A 0.0345(6) 0.0348(6) 0.0153(5) 0.0000(4) 0.0039(4) -0.0037(5)
C7A 0.0172(6) 0.0097(6) 0.0185(6) -0.0009(5) 0.0018(5) 0.0013(5)
C8A 0.0220(7) 0.0168(7) 0.0219(7) 0.0004(5) 0.0060(5) -0.0004(5)
C9A 0.0198(7) 0.0213(7) 0.0324(8) -0.0004(6) 0.0073(6) -0.0023(6)
C10A 0.0194(7) 0.0201(7) 0.0287(8) -0.0021(6) -0.0006(6) 0.0002(5)
C11A 0.0289(7) 0.0178(7) 0.0157(6) -0.0005(5) 0.0004(5) 0.0024(6)
C12A 0.0241(7) 0.0144(6) 0.0199(7) -0.0008(5) 0.0065(6) -0.0017(5)
F2B 0.0345(6) 0.0348(6) 0.0153(5) 0.0000(4) 0.0039(4) -0.0037(5)
C7B 0.0172(6) 0.0097(6) 0.0185(6) -0.0009(5) 0.0018(5) 0.0013(5)
C8B 0.0241(7) 0.0144(6) 0.0199(7) -0.0008(5) 0.0065(6) -0.0017(5)
C9B 0.0289(7) 0.0178(7) 0.0157(6) -0.0005(5) 0.0004(5) 0.0024(6)
C10B 0.0194(7) 0.0201(7) 0.0287(8) -0.0021(6) -0.0006(6) 0.0002(5)
C11B 0.0198(7) 0.0213(7) 0.0324(8) -0.0004(6) 0.0073(6) -0.0023(6)
C12B 0.0220(7) 0.0168(7) 0.0219(7) 0.0004(5) 0.0060(5) -0.0004(5)
N1 0.0177(6) 0.0137(5) 0.0176(5) 0.0006(4) 0.0021(4) -0.0007(4)
N2 0.0175(6) 0.0137(6) 0.0236(6) 0.0022(5) -0.0006(5) -0.0005(4)
C13 0.0160(6) 0.0140(6) 0.0152(6) 0.0003(5) 0.0051(5) 0.0011(5)

loop_
_atom_type_symbol
_atom_type_description
_atom_type_scat_dispersion_real
_atom_type_scat_dispersion_imag
_atom_type_scat_source
C C 0.0033 0.0016 'International Tables Vol C Tables 4.2.6.8 and 6.1.1.4'
H H 0.0000 0.0000 'International Tables Vol C Tables 4.2.6.8 and 6.1.1.4'
N N 0.0061 0.0033 'International Tables Vol C Tables 4.2.6.8 and 6.1.1.4'
F F 0.0171 0.0103 'International Tables Vol C Tables 4.2.6.8 and 6.1.1.4'

loop_
_geom_angle_atom_site_label_1
_geom_angle_atom_site_label_2
_geom_angle_atom_site_label_3
_geom_angle
C6A C1A C2A 117.80(12)
C6A C1A C13 121.12(12)
C2A C1A C13 121.08(12)
F1A C2A C3A 118.44(14)
F1A C2A C1A 119.71(14)
C3A C2A C1A 121.85(13)
C2A C3A C4A 119.07(14)
C2A C3A H3A 120.5
C4A C3A H3A 120.5
C5A C4A C3A 120.48(13)
C5A C4A H4A 119.8
C3A C4A H4A 119.8
C4A C5A C6A 119.20(14)
C4A C5A H5A 120.4
C6A C5A H5A 120.4
C1A C6A C5A 121.60(14)
C1A C6A H6A 119.2
C5A C6A H6A 119.2
C8A C7A C12A 119.12(13)
C8A C7A N1 118.10(12)
C12A C7A N1 122.72(13)
C9A C8A C7A 120.84(14)
C9A C8A H8A 119.6
C7A C8A H8A 119.6
C10A C9A C8A 120.87(15)
C10A C9A H9A 119.6
C8A C9A H9A 119.6
C11A C10A C9A 117.18(14)
C11A C10A H10A 121.4
C9A C10A H10A 121.4
F2A C11A C10A 117.78(13)
F2A C11A C12A 118.09(15)
C10A C11A C12A 124.13(14)
C11A C12A C7A 117.81(14)
C11A C12A H12A 121.1
C7A C12A H12A 121.1
C13 N1 C7A 119.66(11)
C13 N2 H2A 120.0
C13 N2 H2B 120.0
H2A N2 H2B 120.0
N1 C13 N2 121.09(12)
N1 C13 C1A 124.79(12)
N2 C13 C1A 114.11(11)

loop_
_geom_bond_atom_site_label_1
_geom_bond_atom_site_label_2
_geom_bond_distance
F1A C2A 1.286(2)
C1A C6A 1.389(2)
C1A C2A 1.3894(19)
C1A C13 1.5007(18)
C2A C3A 1.3881(19)
C3A C4A 1.389(2)
C3A H3A 0.9500
C4A C5A 1.386(2)
C4A H4A 0.9500
C5A C6A 1.392(2)
C5A H5A 0.9500
C6A H6A 0.9500
F2A C11A 1.3497(18)
C7A C8A 1.394(2)
C7A C12A 1.398(2)
C7A N1 1.4171(17)
C8A C9A 1.388(2)
C8A H8A 0.9500
C9A C10A 1.387(2)
C9A H9A 0.9500
C10A C11A 1.371(2)
C10A H10A 0.9500
C11A C12A 1.391(2)
C12A H12A 0.9500
N1 C13 1.2919(18)
N2 C13 1.3530(17)
N2 H2A 0.8800
N2 H2B 0.8800

loop_
_geom_torsion_atom_site_label_1
_geom_torsion_atom_site_label_2
_geom_torsion_atom_site_label_3
_geom_torsion_atom_site_label_4
_geom_torsion
C6A C1A C2A F1A 179.00(15)
C13 C1A C2A F1A -0.7(2)
C6A C1A C2A C3A 0.1(2)
C13 C1A C2A C3A -179.64(12)
F1A C2A C3A C4A -178.95(15)
C1A C2A C3A C4A 0.0(2)
C2A C3A C4A C5A 0.1(2)
C3A C4A C5A C6A -0.2(2)
C2A C1A C6A C5A -0.3(2)
C13 C1A C6A C5A 179.50(13)
C4A C5A C6A C1A 0.3(2)
C12A C7A C8A C9A -2.3(2)
N1 C7A C8A C9A -179.57(14)
C7A C8A C9A C10A 0.7(2)
C8A C9A C10A C11A 0.3(2)
C9A C10A C11A F2A -179.28(14)
C9A C10A C11A C12A 0.2(2)
F2A C11A C12A C7A 177.73(13)
C10A C11A C12A C7A -1.7(2)
C8A C7A C12A C11A 2.7(2)
N1 C7A C12A C11A 179.86(13)
C8A C7A N1 C13 -127.82(15)
C12A C7A N1 C13 55.02(19)
C7A N1 C13 N2 -175.67(13)
C7A N1 C13 C1A 5.4(2)
C6A C1A C13 N1 -116.66(16)
C2A C1A C13 N1 63.08(19)
C6A C1A C13 N2 64.37(17)
C2A C1A C13 N2 -115.89(15)
